data_9012865
loop_
_publ_author_name
'Edenharter, A.'
'Nowacki, W.'
'Weibel, M.'

_publ_section_title
;
 Zur struktur und zusammensetzung von cafarsit, cafarsit ein As(III)-oxid,
 kein arsenat
 Locality: synthetic
 Note: Water positions were not determined
;
_journal_name_full 'Schweizerische Mineralogische und Petrographische Mitteilungen'
_journal_page_first 1
_journal_page_last 16
_journal_volume 57
_journal_year 1977
_chemical_formula_sum 'As22.36 Ca11.84 Fe5.94 Mn3.4 O81.36 Ti6'
_chemical_name_mineral Cafarsite
_space_group_IT_number 201
_symmetry_space_group_name_Hall '-P 2ab 2bc 3'
_symmetry_space_group_name_H-M 'P n -3 :2'
_cell_angle_alpha 90
_cell_angle_beta 90
_cell_angle_gamma 90
_cell_length_a 15.984
_cell_length_b 15.984
_cell_length_c 15.984
_cell_formula_units_Z 2
_cell_volume 4083.724
_exptl_crystal_density_diffrn 3.462
_cod_original_cell_volume 4083.725
_cod_original_sg_symbol_H-M 'P n 3'
_cod_original_formula_sum 'As22.36 Ca11.84 Ti6 Fe5.94 Mn3.4 O81.36'
_cod_database_code 9012865

loop_
_symmetry_equiv_pos_as_xyz
x,y,z
1/2+z,1/2+x,-y
1/2+z,-x,1/2+y
-z,1/2+x,1/2+y
-z,-x,-y
y,1/2-z,1/2-x
1/2-y,1/2-z,x
1/2-y,z,1/2-x
y,z,x
1/2+x,-y,1/2+z
-x,1/2+y,1/2+z
1/2+x,1/2+y,-z
-x,-y,-z
1/2-z,1/2-x,y
1/2-z,x,1/2-y
z,1/2-x,1/2-y
z,x,y
-y,1/2+z,1/2+x
1/2+y,1/2+z,-x
1/2+y,-z,1/2+x
-y,-z,-x
1/2-x,y,1/2-z
x,1/2-y,1/2-z
1/2-x,1/2-y,z

loop_
_atom_site_aniso_label
_atom_site_aniso_U_11
_atom_site_aniso_U_22
_atom_site_aniso_U_33
_atom_site_aniso_U_12
_atom_site_aniso_U_13
_atom_site_aniso_U_23
As1 0.02718 0.02718 0.02718 0.00129 0.00129 0.00129
As2 0.02848 0.02459 0.02589 0.00000 0.00000 0.00129
As3 0.01941 0.01294 0.01553 0.00000 0.00388 0.00129
Ca1 0.05048 0.05048 0.05048 0.02200 0.02200 0.02200
Ca2 0.00647 0.01035 0.00777 -0.00129 0.00000 0.00259
Ti 0.01941 0.02459 0.02459 0.00000 0.00000 0.00388
Fe1 0.15791 0.01294 0.02200 0.00000 0.00000 0.00000
Fe2 0.01941 0.02330 0.02071 0.00000 0.00000 0.00000
Mn1 0.02459 0.02459 0.02459 0.00129 0.00129 0.00129
Mn2 0.01941 0.02330 0.02071 0.00000 0.00000 0.00000
O1 0.03236 0.02459 0.03236 0.02071 0.00000 -0.00259
O2 0.03495 0.03106 0.02071 -0.00129 -0.01035 0.00388
O3 0.03754 0.02200 0.03106 -0.00259 0.00647 0.00388
O4 0.02330 0.02330 0.01683 0.00518 0.00000 -0.00259
O5 0.09190 0.09190 0.06601 0.07378 0.03754 0.04012
O6 0.02977 0.03495 0.03236 -0.00647 0.01035 -0.00906
O7 0.08025 0.07636 0.02589 -0.03754 -0.00388 -0.00259

loop_
_atom_site_label
_atom_site_fract_x
_atom_site_fract_y
_atom_site_fract_z
_atom_site_occupancy
As1 0.37350 0.37350 0.37350 0.85000
As2 0.23000 0.97630 0.03760 0.90000
As3 0.39180 0.63990 0.35080 0.68000
Ca1 0.15610 0.15610 0.15610 0.98000
Ca2 0.09340 0.62580 0.35560 0.66000
Ti 0.95110 0.75000 0.25000 1.00000
Fe1 0.25000 0.75000 0.75000 0.74000
Fe2 -0.00310 0.25000 0.25000 0.62000
Mn1 0.00000 0.00000 0.00000 0.80000
Mn2 -0.00310 0.25000 0.25000 0.30000
O1 -0.00270 0.98340 0.13810 0.97000
O2 0.30590 0.00320 0.36310 0.94000
O3 0.29150 0.63320 0.04650 1.00000
O4 0.16570 0.73670 0.14670 0.87000
O5 0.17300 0.59110 0.22280 1.00000
O6 0.03290 0.66210 0.22390 1.00000
O7 0.17460 0.41480 0.21780 1.00000

_cod_duplicate_entry 1529830
